data_4132600
loop_
_publ_author_name
'Collet, Guillaume'
'Lathion, Timoth\'ee'
'Besnard, C\'eline'
'Piguet, Claude'
'Petoud, St\'ephane'

_publ_section_title
;
 On-Demand Degradation of Metal-Organic Framework Based on Photocleavable
 Dianthracene-Based Ligand.
;
_journal_issue 34
_journal_name_full 'Journal of the American Chemical Society'
_journal_page_first 10820
_journal_page_last 10828
_journal_paper_doi 10.1021/jacs.8b05047
_journal_volume 140
_journal_year 2018
_chemical_formula_moiety 'C70.78 H59.56 N2 O15 Yb2'
_chemical_formula_sum 'C70.77 H59.54 N2 O15 Yb2'
_chemical_formula_weight 1524.06
_space_group_crystal_system triclinic
_space_group_IT_number 2
_space_group_name_Hall '-P 1'
_space_group_name_H-M_alt 'P -1'
_atom_sites_solution_hydrogens mixed
_atom_sites_solution_primary direct
_audit_creation_date 2018-05-09
_audit_creation_method
;
Olex2 1.2
(compiled 2018.04.26 svn.r3504 for OlexSys, GUI svn.r5492)
;
_cell_angle_alpha 84.612(3)
_cell_angle_beta 80.119(3)
_cell_angle_gamma 64.846(3)
_cell_formula_units_Z 2
_cell_length_a 16.6368(5)
_cell_length_b 18.0871(6)
_cell_length_c 19.3244(7)
_cell_measurement_reflns_used 11849
_cell_measurement_temperature 180(2)
_cell_measurement_theta_max 73.3730
_cell_measurement_theta_min 3.4890
_cell_volume 5184.0(3)
_computing_cell_refinement 'CrysAlisPro 1.171.38.43 (Rigaku OD, 2015)'
_computing_data_collection 'CrysAlisPro 1.171.38.43 (Rigaku OD, 2015)'
_computing_data_reduction 'CrysAlisPro 1.171.38.43 (Rigaku OD, 2015)'
_computing_molecular_graphics 'Olex2 (Dolomanov et al., 2009)'
_computing_publication_material 'Olex2 (Dolomanov et al., 2009)'
_computing_structure_refinement 'ShelXL (Sheldrick, 2015)'
_computing_structure_solution 'SIR2004 (Burla et al.,  2007)'
_diffrn_ambient_temperature 180.15
_diffrn_detector 'CCD plate'
_diffrn_detector_area_resol_mean 10.4679
_diffrn_detector_type Atlas
_diffrn_measured_fraction_theta_full 0.998
_diffrn_measured_fraction_theta_max 0.969
_diffrn_measurement_details
;
List of Runs (angles in degrees, time in seconds):

  # Type    Start    End  Width  t~exp~   \w     \q     \k     \f   Frames
--------------------------------------------------------------------------
  1  \w    100.00 158.00   1.00    5.00    --  110.40 111.00 -30.00   58
  2  \w    114.00 140.00   1.00    5.00    --  110.40 111.00  30.00   26
  3  \w    112.00 177.00   1.00    5.00    --  110.40 120.00  -8.00   65
  4  \w     94.00 129.00   1.00    1.50    --   37.69 178.00   0.00   35
  5  \w     63.00  89.00   1.00    1.50    --   37.69 178.00  30.00   26
  6  \w    146.00 172.00   1.00    5.00    --  110.40  61.00-180.00   26
  7  \w     96.00 133.00   1.00    5.00    --  110.40 -77.00-120.00   37
  8  \w     57.00 112.00   1.00    5.00    --  110.40-111.00 -60.00   55
  9  \w     50.00 115.00   1.00    5.00    --  110.40-111.00  60.00   65
 10  \w     79.00 105.00   1.00    5.00    --  110.40 -94.00 150.00   26
 11  \w     39.00 147.00   1.00    5.00    --  110.40 -30.00  30.00  108
 12  \w     29.00  54.00   1.00    5.00    --  110.40-111.00 -60.00   25
 13  \w     32.00 141.00   1.00    5.00    --  110.40 -45.00-120.00  109
 14  \w     27.00 144.00   1.00    5.00    --  110.40 -77.00  60.00  117
 15  \w     19.00 177.00   1.00    5.00    --  110.40   0.00 150.00  158
 16  \w    -28.00  65.00   1.00    1.50    --   37.69 -57.00  60.00   93
 17  \w    -67.00  37.00   1.00    1.50    --  -37.69  38.00-120.00  104
 18  \w    -68.00  35.00   1.00    1.50    --  -37.69  38.00 -30.00  103
 19  \w   -105.00 -34.00   1.00    1.50    --  -37.69 178.00 -90.00   71
 20  \w   -129.00 -97.00   1.00    1.50    --  -37.69 178.00   0.00   32
;
_diffrn_measurement_device 'four-circle diffractometer'
_diffrn_measurement_device_type 'SuperNova, Dual, Cu at zero, Atlas'
_diffrn_measurement_method '\w scans'
_diffrn_orient_matrix_type 'CrysAlisPro convention (1999,Acta A55,543-557)'
_diffrn_orient_matrix_UB_11 -0.0380376000
_diffrn_orient_matrix_UB_12 0.0716320000
_diffrn_orient_matrix_UB_13 0.0508491000
_diffrn_orient_matrix_UB_21 0.0030882000
_diffrn_orient_matrix_UB_22 0.0589872000
_diffrn_orient_matrix_UB_23 -0.0622728000
_diffrn_orient_matrix_UB_31 -0.0961120000
_diffrn_orient_matrix_UB_32 0.0157711000
_diffrn_orient_matrix_UB_33 -0.0093990000
_diffrn_radiation_monochromator mirror
_diffrn_radiation_probe x-ray
_diffrn_radiation_type CuK\a
_diffrn_radiation_wavelength 1.54184
_diffrn_reflns_av_R_equivalents 0.0396
_diffrn_reflns_av_unetI/netI 0.0653
_diffrn_reflns_Laue_measured_fraction_full 0.998
_diffrn_reflns_Laue_measured_fraction_max 0.969
_diffrn_reflns_limit_h_max 7
_diffrn_reflns_limit_h_min -20
_diffrn_reflns_limit_k_max 21
_diffrn_reflns_limit_k_min -22
_diffrn_reflns_limit_l_max 23
_diffrn_reflns_limit_l_min -24
_diffrn_reflns_number 36773
_diffrn_reflns_point_group_measured_fraction_full 0.998
_diffrn_reflns_point_group_measured_fraction_max 0.969
_diffrn_reflns_theta_full 67.684
_diffrn_reflns_theta_max 73.691
_diffrn_reflns_theta_min 2.966
_diffrn_source 'micro-focus sealed X-ray tube'
_diffrn_source_type 'SuperNova (Cu) X-ray Source'
_exptl_absorpt_coefficient_mu 3.6
_exptl_absorpt_correction_T_max 0.884
_exptl_absorpt_correction_T_min 0.740
_exptl_absorpt_correction_type analytical
_exptl_absorpt_process_details
;
CrysAlisPro 1.171.38.43 (Rigaku Oxford Diffraction, 2015)
Analytical numeric absorption correction using a multifaceted crystal
			model based on expressions derived by R.C. Clark & J.S. Reid.
(Clark, R. C. & Reid, J. S. (1995). Acta Cryst. A51, 887-897)
Empirical absorption correction using spherical harmonics,
 implemented in SCALE3 ABSPACK scaling algorithm.
;
_exptl_crystal_colour colourless
_exptl_crystal_colour_primary colourless
_exptl_crystal_density_diffrn 0.976
_exptl_crystal_description plate
_exptl_crystal_F_000 1516
_exptl_crystal_size_max 0.126
_exptl_crystal_size_mid 0.069
_exptl_crystal_size_min 0.036
_refine_diff_density_max 3.213
_refine_diff_density_min -1.291
_refine_diff_density_rms 0.117
_refine_ls_extinction_method none
_refine_ls_goodness_of_fit_ref 0.964
_refine_ls_hydrogen_treatment constr
_refine_ls_matrix_type full
_refine_ls_number_parameters 897
_refine_ls_number_reflns 20325
_refine_ls_number_restraints 170
_refine_ls_restrained_S_all 0.962
_refine_ls_R_factor_all 0.0735
_refine_ls_R_factor_gt 0.0590
_refine_ls_shift/su_max 0.001
_refine_ls_shift/su_mean 0.000
_refine_ls_structure_factor_coef Fsqd
_refine_ls_weighting_details 'w=1/[\s^2^(Fo^2^)+(0.1070P)^2^] where P=(Fo^2^+2Fc^2^)/3'
_refine_ls_weighting_scheme calc
_refine_ls_wR_factor_gt 0.1611
_refine_ls_wR_factor_ref 0.1744
_reflns_Friedel_coverage 0.000
_reflns_number_gt 14845
_reflns_number_total 20325
_reflns_threshold_expression 'I > 2\s(I)'
_cod_data_source_file ja8b05047_si_004.cif
_cod_data_source_block mofants1b
_cod_database_code 4132600
_shelx_shelxl_version_number 2017/1
_chemical_oxdiff_formula 'Yb2 C80 H58 N4 O17'
_shelx_space_group_comment
;
The symmetry employed for this shelxl refinement is uniquely defined
by the following loop, which should always be used as a source of
symmetry information in preference to the above space-group names.
They are only intended as comments.
;
_cell_oxdiff_angle_alpha 84.612(3)
_cell_oxdiff_angle_beta 80.119(3)
_cell_oxdiff_angle_gamma 64.846(3)
_cell_oxdiff_length_a 16.6368(5)
_cell_oxdiff_length_b 18.0871(6)
_cell_oxdiff_length_c 19.3244(7)
_cell_oxdiff_measurement_reflns_used 11849
_cell_oxdiff_volume 5184.0(3)
_reflns_odcompleteness_completeness 99.92
_reflns_odcompleteness_iscentric 1
_reflns_odcompleteness_theta 67.29
_olex2_refinement_description
;
1. Fixed Uiso
 At 1.2 times of:
  All C(H) groups
 At 1.5 times of:
  All C(H,H,H) groups, All O(H,H) groups
2. Restrained distances
 C53-C52
 1.5 with sigma of 0.02
 Yb2-O14B \\sim Yb2-O14A
 with sigma of 0.02
3. Uiso/Uaniso restraints and constraints
Uanis(C10B) = Uanis(C7A)
Uanis(C10A) = Uanis(C8B)
Uanis(N7B) = Uanis(N8A)
Uanis(O7A) = Uanis(O7B)
4. Rigid body (RIGU) restrains
 O14B, N3B, C4B, C1B, C5B, C2B
 with sigma for 1-2 distances of 0.004 and sigma for 1-3 distances of 0.004
 O14A, N3A, C4A, C1A, C5A, C2A
 with sigma for 1-2 distances of 0.004 and sigma for 1-3 distances of 0.004
 O7B, C6B, C10B, N7B, C9B, C8B
 with sigma for 1-2 distances of 0.004 and sigma for 1-3 distances of 0.004
 O7A, C6A, C7A, N8A, C9A, C10A
 with sigma for 1-2 distances of 0.004 and sigma for 1-3 distances of 0.004
 C51, C50, O9, O5
 with sigma for 1-2 distances of 0.004 and sigma for 1-3 distances of 0.004
 O15, C52, O8, C53
 with sigma for 1-2 distances of 0.004 and sigma for 1-3 distances of 0.004
5. Others
 Sof(O7A)=Sof(C6A)=Sof(C7A)=Sof(H7AA)=Sof(H7AB)=Sof(H7AC)=Sof(N8A)=Sof(C9A)=
 Sof(H9AA)=Sof(H9AB)=Sof(H9AC)=Sof(C10A)=Sof(H10D)=Sof(H10E)=Sof(H10F)=1-FVAR(1)
 Sof(O7B)=Sof(C6B)=Sof(C10B)=Sof(H10A)=Sof(H10B)=Sof(H10C)=Sof(N7B)=Sof(C9B)=
 Sof(H9BA)=Sof(H9BB)=Sof(H9BC)=Sof(C8B)=Sof(H8BA)=Sof(H8BB)=Sof(H8BC)=FVAR(1)
 Sof(O14A)=Sof(N3A)=Sof(C4A)=Sof(H4AA)=Sof(H4AB)=Sof(H4AC)=Sof(C1A)=Sof(C5A)=
 Sof(H5AA)=Sof(H5AB)=Sof(H5AC)=Sof(C2A)=Sof(H2AB)=Sof(H2AC)=Sof(H2AD)=Sof(H50)=
 1-FVAR(2)
 Sof(O14B)=Sof(N3B)=Sof(C4B)=Sof(H4BA)=Sof(H4BB)=Sof(H4BC)=Sof(C1B)=Sof(C5B)=
 Sof(H5BA)=Sof(H5BB)=Sof(H5BC)=Sof(C2B)=Sof(H2BA)=Sof(H2BB)=Sof(H2BC)=Sof(C51)=
 Sof(H51A)=Sof(H51B)=Sof(H51C)=FVAR(2)
 Sof(H52)=1-FVAR(3)
 Sof(C53)=Sof(H53A)=Sof(H53B)=Sof(H53C)=FVAR(3)
6.a Free rotating group:
 O7B(C6B,C10B,N7B,C9B,C8B), O7A(C6A,C7A,N8A,C9A,C10A)
6.b Rotating group:
 O13(H13A,H13B)
6.c Ternary CH refined with riding coordinates:
 C24(H24), C39(H39), C54(H54), C9(H9)
6.d Me refined with riding coordinates:
 C2B(H2BA,H2BB,H2BC)
6.e Aromatic/amide H refined with riding coordinates:
 C4(H4), C7(H7), C44(H44), C41(H41), C35(H35), C36(H36), C14(H14), C29(H29),
 C34(H34), C5(H5), C42(H42), C37(H37), C59(H59), C6(H6), C58(H58), C52(H52),
 C28(H28), C13(H13), C2AA(H2AA), C12(H12), C43(H43), C0AA(H0AA), C22(H22),
 C11(H11), C49(H49), C57(H57), C1AA(H1AA), C56(H56), C26(H26), C19(H19),
 C27(H27), C20(H20), C21(H21), C50(H50)
6.f Idealised Me refined as rotating group:
 C10B(H10A,H10B,H10C), C9B(H9BA,H9BB,H9BC), C8B(H8BA,H8BB,H8BC), C7A(H7AA,H7AB,
 H7AC), C9A(H9AA,H9AB,H9AC), C10A(H10D,H10E,H10F), C4A(H4AA,H4AB,H4AC),
 C5A(H5AA,H5AB,H5AC), C2A(H2AB,H2AC,H2AD), C4B(H4BA,H4BB,H4BC), C5B(H5BA,H5BB,
 H5BC), C51(H51A,H51B,H51C), C53(H53A,H53B,H53C)
;
_olex2_submission_special_instructions 'No special instructions were received'
_oxdiff_exptl_absorpt_empirical_details
;
Empirical correction (ABSPACK) includes:
- Absorption correction using spherical harmonics
- Frame scaling
;
_oxdiff_exptl_absorpt_empirical_full_max 1.615
_oxdiff_exptl_absorpt_empirical_full_min 0.615

loop_
_space_group_symop_operation_xyz
'x, y, z'
'-x, -y, -z'

loop_
_atom_site_label
_atom_site_type_symbol
_atom_site_fract_x
_atom_site_fract_y
_atom_site_fract_z
_atom_site_U_iso_or_equiv
_atom_site_adp_type
_atom_site_occupancy
_atom_site_site_symmetry_order
_atom_site_calc_flag
_atom_site_refinement_flags_posn
_atom_site_refinement_flags_adp
_atom_site_refinement_flags_occupancy
_atom_site_disorder_assembly
_atom_site_disorder_group
Yb1 Yb 0.21434(2) 0.47776(2) 0.22077(2) 0.04683(9) Uani 1 1 d . . . . .
Yb2 Yb 0.43080(2) 0.24119(2) 0.21220(2) 0.06119(10) Uani 1 1 d D . . . .
O15 O 0.2770(2) 0.3385(2) 0.20573(19) 0.0533(8) Uani 1 1 d . U . . .
O4 O 0.1026(3) 0.5564(3) 0.30858(19) 0.0591(9) Uani 1 1 d . . . . .
O3 O 0.1520(3) 0.4233(3) 0.32380(18) 0.0566(9) Uani 1 1 d . . . . .
C46 C 0.4607(4) 0.1232(4) 0.1222(3) 0.0597(13) Uani 1 1 d . . . . .
O2 O 0.0914(2) 0.4678(3) 0.18490(19) 0.0603(10) Uani 1 1 d . . . . .
O11 O 0.4260(3) 0.1971(3) 0.1032(2) 0.0652(10) Uani 1 1 d . . . . .
O8 O 0.2936(5) 0.2194(4) 0.2467(3) 0.1003(19) Uani 1 1 d . U . . .
O10 O 0.4538(3) 0.3329(3) 0.1336(2) 0.0559(9) Uani 1 1 d . . . . .
O6 O 0.3450(2) 0.4561(3) 0.1521(2) 0.0576(9) Uani 1 1 d . . . . .
C4 C -0.0742(4) 0.6046(4) 0.1446(3) 0.0575(13) Uani 1 1 d . . . . .
H4 H -0.030262 0.610847 0.166135 0.069 Uiso 1 1 calc R . . . .
O5 O 0.3076(3) 0.4601(3) 0.29950(19) 0.0602(9) Uani 1 1 d . U . . .
O12 O 0.4740(4) 0.1022(3) 0.1835(2) 0.0748(12) Uani 1 1 d . . . . .
C7 C -0.2046(3) 0.5860(4) 0.0850(3) 0.0590(14) Uani 1 1 d . . . . .
H7 H -0.249171 0.579431 0.064626 0.071 Uiso 1 1 calc R . . . .
O1 O 0.1766(3) 0.5029(4) 0.1044(2) 0.0772(14) Uani 1 1 d . . . . .
C24 C -0.0633(4) 0.5795(4) 0.5426(3) 0.0577(13) Uani 1 1 d . . . . .
H24 H -0.104988 0.623101 0.576110 0.069 Uiso 1 1 calc R . . . .
C17 C 0.0497(4) 0.5077(4) 0.4197(3) 0.0542(12) Uani 1 1 d . . . . .
C3 C -0.0479(3) 0.5466(4) 0.0948(2) 0.0477(11) Uani 1 1 d . . . . .
C15 C 0.0575(3) 0.4046(4) 0.0617(2) 0.0500(11) Uani 1 1 d . . . . .
C44 C 0.5757(4) 0.4137(4) 0.1488(3) 0.0602(14) Uani 1 1 d . . . . .
H44 H 0.532779 0.408159 0.185850 0.072 Uiso 1 1 calc R . . . .
C38 C 0.5487(3) 0.4074(3) -0.0611(3) 0.0490(11) Uani 1 1 d . . . . .
C2 C 0.0503(3) 0.4910(3) 0.0684(2) 0.0474(11) Uani 1 1 d . . . . .
C39 C 0.5936(3) 0.4610(4) -0.0467(3) 0.0512(12) Uani 1 1 d . . . . .
H39 H 0.650928 0.445306 -0.080143 0.061 Uiso 1 1 calc R . . . .
C33 C 0.4874(3) 0.3953(3) -0.0079(3) 0.0483(11) Uani 1 1 d . . . . .
C41 C 0.7004(4) 0.4357(4) 0.0404(3) 0.0645(15) Uani 1 1 d . . . . .
H41 H 0.741916 0.444032 0.003651 0.077 Uiso 1 1 calc R . . . .
C45 C 0.5568(3) 0.4300(3) 0.0807(3) 0.0474(10) Uani 1 1 d . . . . .
C35 C 0.4653(4) 0.3088(4) -0.0839(3) 0.0614(14) Uani 1 1 d . . . . .
H35 H 0.436700 0.275416 -0.091860 0.074 Uiso 1 1 calc R . . . .
C36 C 0.5274(5) 0.3215(4) -0.1373(3) 0.0664(15) Uani 1 1 d . . . . .
H36 H 0.540860 0.296712 -0.181535 0.080 Uiso 1 1 calc R . . . .
C18 C -0.0482(4) 0.5581(4) 0.4144(3) 0.0595(13) Uani 1 1 d . . . . .
C23 C -0.1050(4) 0.5937(4) 0.4764(3) 0.0637(14) Uani 1 1 d . . . . .
C40 C 0.6174(3) 0.4418(3) 0.0263(3) 0.0483(11) Uani 1 1 d . . . . .
C54 C 0.5186(4) -0.0937(4) 0.0100(3) 0.0631(14) Uani 1 1 d . . . . .
H54 H 0.531193 -0.152683 0.007250 0.076 Uiso 1 1 calc R . . . .
C14 C 0.1287(4) 0.3345(4) 0.0812(3) 0.0625(14) Uani 1 1 d . . . . .
H14 H 0.175516 0.339030 0.099967 0.075 Uiso 1 1 calc R . . . .
C29 C 0.1604(5) 0.5611(5) 0.4453(3) 0.0749(19) Uani 1 1 d . . . . .
H29 H 0.199236 0.536150 0.403975 0.090 Uiso 1 1 calc R . . . .
C55 C 0.4300(5) -0.0531(4) 0.0568(3) 0.0657(15) Uani 1 1 d . . . . .
C8 C -0.1142(3) 0.5372(4) 0.0632(3) 0.0532(12) Uani 1 1 d . . . . .
C34 C 0.4461(4) 0.3454(4) -0.0195(3) 0.0535(12) Uani 1 1 d . . . . .
H34 H 0.404552 0.336563 0.016805 0.064 Uiso 1 1 calc R . . . .
O9 O 0.4204(3) 0.3364(3) 0.2846(3) 0.0772(13) Uani 1 1 d . U . . .
C9 C -0.0833(3) 0.4758(4) 0.0074(2) 0.0507(11) Uani 1 1 d . . . . .
H9 H -0.135146 0.463622 0.002188 0.061 Uiso 1 1 calc R . . . .
O13 O 0.4566(7) 0.1723(5) 0.3174(3) 0.139(3) Uani 1 1 d . . . . .
H13A H 0.432982 0.194623 0.358199 0.209 Uiso 1 1 d GR . . . .
H13B H 0.490672 0.120713 0.323339 0.209 Uiso 1 1 d GR . . . .
C5 C -0.1659(4) 0.6551(4) 0.1644(3) 0.0636(14) Uani 1 1 d . . . . .
H5 H -0.183506 0.696946 0.197401 0.076 Uiso 1 1 calc R . . . .
C42 C 0.7211(5) 0.4176(6) 0.1084(4) 0.080(2) Uani 1 1 d . . . . .
H42 H 0.776858 0.413565 0.118171 0.096 Uiso 1 1 calc R . . . .
C37 C 0.5690(4) 0.3704(4) -0.1250(3) 0.0598(13) Uani 1 1 d . . . . .
H37 H 0.611599 0.378481 -0.160820 0.072 Uiso 1 1 calc R . . . .
C25 C 0.0230(5) 0.5905(4) 0.5242(3) 0.0633(15) Uani 1 1 d . . . . .
C59 C 0.3309(5) 0.0617(4) 0.1311(4) 0.0685(15) Uani 1 1 d . . . . .
H59 H 0.318746 0.111001 0.153004 0.082 Uiso 1 1 calc R . . . .
C6 C -0.2300(4) 0.6435(4) 0.1355(3) 0.0640(15) Uani 1 1 d . . . . .
H6 H -0.291867 0.675479 0.150625 0.077 Uiso 1 1 calc R . . . .
C58 C 0.2667(5) 0.0274(5) 0.1423(5) 0.089(2) Uani 1 1 d . . . . .
H58 H 0.210223 0.055479 0.170214 0.106 Uiso 1 1 calc R . . . .
C52 C 0.2438(5) 0.2896(5) 0.2313(3) 0.0718(16) Uani 1 1 d D U . . .
H52 H 0.180531 0.306762 0.238748 0.086 Uiso 0.71(2) 1 calc R . P A 2
C28 C 0.1864(7) 0.6039(7) 0.4887(4) 0.104(3) Uani 1 1 d . . . . .
H28 H 0.242884 0.606903 0.477262 0.125 Uiso 1 1 calc R . . . .
C32 C 0.4668(3) 0.4420(3) 0.0598(2) 0.0453(10) Uani 1 1 d . . . . .
C31 C 0.4172(3) 0.4071(4) 0.1205(2) 0.0508(12) Uani 1 1 d . . . . .
C4AA C 0.5925(4) -0.0897(4) 0.0456(3) 0.0620(14) Uani 1 1 d . . . . .
C13 C 0.1315(5) 0.2584(5) 0.0734(3) 0.0737(17) Uani 1 1 d . . . . .
H13 H 0.180462 0.210594 0.086162 0.088 Uiso 1 1 calc R . . . .
C47 C 0.4823(4) 0.0559(4) 0.0696(3) 0.0621(14) Uani 1 1 d . . . . .
C60 C 0.4111(4) 0.0220(4) 0.0879(3) 0.0600(13) Uani 1 1 d . . . . .
C2AA C 0.6732(5) -0.1563(4) 0.0469(4) 0.0712(16) Uani 1 1 d . . . . .
H2AA H 0.684397 -0.205979 0.026247 0.085 Uiso 1 1 calc R . . . .
C12 C 0.0619(6) 0.2516(5) 0.0465(4) 0.081(2) Uani 1 1 d . . . . .
H12 H 0.062599 0.199426 0.042447 0.098 Uiso 1 1 calc R . . . .
C43 C 0.6601(5) 0.4053(5) 0.1624(4) 0.0747(18) Uani 1 1 d . . . . .
H43 H 0.675408 0.391173 0.208492 0.090 Uiso 1 1 calc R . . . .
C0AA C 0.7231(5) -0.0766(5) 0.1094(4) 0.0808(19) Uani 1 1 d . . . . .
H0AA H 0.768273 -0.072620 0.130939 0.097 Uiso 1 1 calc R . . . .
C10 C -0.0105(4) 0.3977(4) 0.0315(3) 0.0518(12) Uani 1 1 d . . . . .
C22 C -0.1964(5) 0.6406(6) 0.4770(4) 0.090(2) Uani 1 1 d . . . . .
H22 H -0.232929 0.666097 0.518926 0.108 Uiso 1 1 calc R . . . .
C11 C -0.0090(4) 0.3224(4) 0.0255(3) 0.0640(14) Uani 1 1 d . . . . .
H11 H -0.055973 0.317883 0.006966 0.077 Uiso 1 1 calc R . . . .
C49 C 0.6407(5) -0.0097(4) 0.1077(4) 0.0705(16) Uani 1 1 d . . . . .
H49 H 0.629696 0.040201 0.127996 0.085 Uiso 1 1 calc R . . . .
C57 C 0.2854(6) -0.0462(5) 0.1130(5) 0.087(2) Uani 1 1 d . . . . .
H57 H 0.242543 -0.068981 0.121941 0.104 Uiso 1 1 calc R . . . .
C1AA C 0.7388(5) -0.1493(5) 0.0793(4) 0.0781(18) Uani 1 1 d . . . . .
H1AA H 0.794894 -0.194925 0.080716 0.094 Uiso 1 1 calc R . . . .
C30 C 0.0796(4) 0.5554(4) 0.4627(3) 0.0603(14) Uani 1 1 d . . . . .
C56 C 0.3681(5) -0.0873(5) 0.0699(4) 0.0772(18) Uani 1 1 d . . . . .
H56 H 0.381340 -0.138040 0.050115 0.093 Uiso 1 1 calc R . . . .
C48 C 0.5738(4) -0.0159(4) 0.0758(3) 0.0621(14) Uani 1 1 d . . . . .
C26 C 0.0469(6) 0.6332(5) 0.5661(3) 0.087(2) Uani 1 1 d . . . . .
H26 H 0.008070 0.657480 0.607711 0.105 Uiso 1 1 calc R . . . .
C16 C 0.1060(4) 0.4934(4) 0.3451(3) 0.0545(12) Uani 1 1 d . . . . .
C1 C 0.1104(3) 0.4882(4) 0.1222(3) 0.0539(12) Uani 1 1 d . . . . .
C19 C -0.0870(4) 0.5697(5) 0.3529(3) 0.0714(17) Uani 1 1 d . . . . .
H19 H -0.050365 0.545685 0.310503 0.086 Uiso 1 1 calc R . . . .
C27 C 0.1282(7) 0.6411(7) 0.5478(4) 0.101(3) Uani 1 1 d . . . . .
H27 H 0.143287 0.672196 0.576080 0.121 Uiso 1 1 calc R . . . .
C20 C -0.1806(5) 0.6169(7) 0.3536(4) 0.098(3) Uani 1 1 d . . . . .
H20 H -0.206119 0.625695 0.311521 0.118 Uiso 1 1 calc R . . . .
C21 C -0.2345(5) 0.6501(7) 0.4161(5) 0.109(3) Uani 1 1 d . . . . .
H21 H -0.297547 0.679415 0.417356 0.131 Uiso 1 1 calc R . . . .
O7B O 0.199(2) 0.6106(10) 0.2026(10) 0.073(2) Uani 0.465(10) 1 d . U P B 4
C6B C 0.1978(12) 0.6768(7) 0.1842(6) 0.078(4) Uani 0.465(10) 1 d G U P B 4
C10B C 0.1733(18) 0.7211(12) 0.1182(7) 0.124(6) Uani 0.465(10) 1 d G U P B 4
H10A H 0.164639 0.685930 0.087268 0.186 Uiso 0.465(10) 1 calc GR . P B 4
H10B H 0.221418 0.736490 0.095111 0.186 Uiso 0.465(10) 1 calc GR . P B 4
H10C H 0.117535 0.770381 0.127926 0.186 Uiso 0.465(10) 1 calc GR . P B 4
N7B N 0.2186(9) 0.7173(7) 0.2302(6) 0.101(3) Uani 0.465(10) 1 d G U P B 4
C9B C 0.2153(19) 0.7984(10) 0.2187(11) 0.126(10) Uani 0.465(10) 1 d G U P B 4
H9BA H 0.258116 0.799055 0.177167 0.189 Uiso 0.465(10) 1 calc GR . P B 4
H9BB H 0.230895 0.814269 0.259833 0.189 Uiso 0.465(10) 1 calc GR . P B 4
H9BC H 0.154567 0.836940 0.211139 0.189 Uiso 0.465(10) 1 calc GR . P B 4
C8B C 0.2364(18) 0.6772(12) 0.3007(7) 0.121(6) Uani 0.465(10) 1 d G U P B 4
H8BA H 0.204376 0.717775 0.337338 0.181 Uiso 0.465(10) 1 calc GR . P B 4
H8BB H 0.300944 0.653935 0.302722 0.181 Uiso 0.465(10) 1 calc GR . P B 4
H8BC H 0.215364 0.633584 0.308098 0.181 Uiso 0.465(10) 1 calc GR . P B 4
O7A O 0.2089(19) 0.6015(8) 0.1964(8) 0.073(2) Uani 0.535(10) 1 d . U P B 5
C6A C 0.2082(10) 0.6637(6) 0.2158(5) 0.084(4) Uani 0.535(10) 1 d G U P B 5
C7A C 0.2272(16) 0.6763(10) 0.2838(6) 0.124(6) Uani 0.535(10) 1 d G U P B 5
H7AA H 0.245238 0.624953 0.311318 0.186 Uiso 0.535(10) 1 calc GR . P B 5
H7AB H 0.173169 0.718033 0.309322 0.186 Uiso 0.535(10) 1 calc GR . P B 5
H7AC H 0.275809 0.694479 0.276448 0.186 Uiso 0.535(10) 1 calc GR . P B 5
N8A N 0.1909(8) 0.7289(5) 0.1692(5) 0.101(3) Uani 0.535(10) 1 d G U P B 5
C9A C 0.1929(17) 0.8053(7) 0.1821(9) 0.130(9) Uani 0.535(10) 1 d G U P B 5
H9AA H 0.135142 0.840997 0.208058 0.195 Uiso 0.535(10) 1 calc GR . P B 5
H9AB H 0.204153 0.831785 0.137211 0.195 Uiso 0.535(10) 1 calc GR . P B 5
H9AC H 0.240915 0.794937 0.209851 0.195 Uiso 0.535(10) 1 calc GR . P B 5
C10A C 0.1789(15) 0.7158(10) 0.0971(5) 0.121(6) Uani 0.535(10) 1 d G U P B 5
H10D H 0.237603 0.683510 0.070336 0.181 Uiso 0.535(10) 1 calc GR . P B 5
H10E H 0.150843 0.768774 0.073193 0.181 Uiso 0.535(10) 1 calc GR . P B 5
H10F H 0.140491 0.686512 0.100494 0.181 Uiso 0.535(10) 1 calc GR . P B 5
O14B O 0.5813(9) 0.192(3) 0.200(2) 0.100(11) Uani 0.49(2) 1 d D U P C -5
O14A O 0.5810(7) 0.1981(18) 0.1865(19) 0.068(4) Uani 0.51(2) 1 d D U P C -6
N3A N 0.7173(14) 0.1958(17) 0.1850(17) 0.151(9) Uani 0.51(2) 1 d . U P C -6
C4A C 0.707(3) 0.195(4) 0.260(3) 0.168(15) Uani 0.51(2) 1 d . U P C -6
H4AA H 0.682506 0.154868 0.278764 0.252 Uiso 0.51(2) 1 calc GR . P C -6
H4AB H 0.665289 0.249023 0.276961 0.252 Uiso 0.51(2) 1 calc GR . P C -6
H4AC H 0.765151 0.179145 0.274940 0.252 Uiso 0.51(2) 1 calc GR . P C -6
C1A C 0.6509(13) 0.1961(12) 0.1518(13) 0.080(4) Uani 0.51(2) 1 d . U P C -6
C5A C 0.8056(18) 0.1839(19) 0.140(2) 0.142(11) Uani 0.51(2) 1 d . U P C -6
H5AA H 0.851283 0.129410 0.150006 0.212 Uiso 0.51(2) 1 calc GR . P C -6
H5AB H 0.824347 0.225424 0.151538 0.212 Uiso 0.51(2) 1 calc GR . P C -6
H5AC H 0.798593 0.189098 0.090574 0.212 Uiso 0.51(2) 1 calc GR . P C -6
C2A C 0.657(2) 0.204(3) 0.072(2) 0.080(6) Uani 0.51(2) 1 d . U P C -6
H2AB H 0.696481 0.151153 0.051391 0.121 Uiso 0.51(2) 1 calc GR . P C -6
H2AC H 0.680314 0.244597 0.054716 0.121 Uiso 0.51(2) 1 calc GR . P C -6
H2AD H 0.596571 0.221714 0.059311 0.121 Uiso 0.51(2) 1 calc GR . P C -6
N3B N 0.7011(16) 0.1991(13) 0.1297(15) 0.118(7) Uani 0.49(2) 1 d . U P C -5
C4B C 0.673(4) 0.197(4) 0.064(3) 0.135(16) Uani 0.49(2) 1 d . U P C -5
H4BA H 0.653193 0.153465 0.065565 0.203 Uiso 0.49(2) 1 calc GR . P C -5
H4BB H 0.723998 0.187352 0.026178 0.203 Uiso 0.49(2) 1 calc GR . P C -5
H4BC H 0.623977 0.249817 0.055241 0.203 Uiso 0.49(2) 1 calc GR . P C -5
C1B C 0.6448(16) 0.2017(15) 0.1921(16) 0.100(6) Uani 0.49(2) 1 d . U P C -5
C5B C 0.788(2) 0.216(2) 0.114(3) 0.158(14) Uani 0.49(2) 1 d . U P C -5
H5BA H 0.778454 0.262583 0.081113 0.237 Uiso 0.49(2) 1 calc GR . P C -5
H5BB H 0.839144 0.167653 0.093928 0.237 Uiso 0.49(2) 1 calc GR . P C -5
H5BC H 0.801151 0.228833 0.158208 0.237 Uiso 0.49(2) 1 calc GR . P C -5
C2B C 0.665(2) 0.206(5) 0.274(2) 0.171(19) Uani 0.49(2) 1 d . U P C -5
H2BA H 0.720155 0.214220 0.270807 0.257 Uiso 0.49(2) 1 calc R . P C -5
H2BB H 0.614631 0.251578 0.298413 0.257 Uiso 0.49(2) 1 calc R . P C -5
H2BC H 0.672341 0.154726 0.299391 0.257 Uiso 0.49(2) 1 calc R . P C -5
C50 C 0.3794(5) 0.4065(5) 0.3114(4) 0.0745(18) Uani 1 1 d . U . . .
H50 H 0.407943 0.418655 0.344478 0.089 Uiso 0.51(2) 1 calc R . P C 3
C51 C 0.4291(17) 0.4370(16) 0.3545(18) 0.21(2) Uani 0.49(2) 1 d . U P C 2
H51A H 0.438833 0.482791 0.329197 0.308 Uiso 0.49(2) 1 calc GR . P C 2
H51B H 0.487159 0.392508 0.361233 0.308 Uiso 0.49(2) 1 calc GR . P C 2
H51C H 0.392832 0.455186 0.400365 0.308 Uiso 0.49(2) 1 calc GR . P C 2
C53 C 0.1540(17) 0.297(3) 0.2547(19) 0.120(13) Uani 0.29(2) 1 d D U P A 1
H53A H 0.125514 0.336670 0.292472 0.180 Uiso 0.29(2) 1 calc GR . P A 1
H53B H 0.155751 0.243917 0.272105 0.180 Uiso 0.29(2) 1 calc GR . P A 1
H53C H 0.119360 0.316070 0.215324 0.180 Uiso 0.29(2) 1 calc GR . P A 1

loop_
_atom_site_aniso_label
_atom_site_aniso_U_11
_atom_site_aniso_U_22
_atom_site_aniso_U_33
_atom_site_aniso_U_23
_atom_site_aniso_U_13
_atom_site_aniso_U_12
Yb1 0.04333(13) 0.07685(19) 0.02668(12) -0.00689(10) 0.00405(9) -0.03338(12)
Yb2 0.0722(2) 0.0679(2) 0.04886(17) -0.00683(13) -0.00118(14) -0.03609(16)
O15 0.0526(18) 0.065(2) 0.0451(18) -0.0090(16) 0.0034(15) -0.0299(17)
O4 0.060(2) 0.075(3) 0.0373(18) -0.0122(17) 0.0130(15) -0.0292(19)
O3 0.061(2) 0.078(3) 0.0322(16) -0.0119(16) 0.0101(15) -0.0339(19)
C46 0.066(3) 0.064(4) 0.053(3) -0.006(3) 0.001(3) -0.034(3)
O2 0.0468(18) 0.111(3) 0.0366(17) -0.0058(18) -0.0017(14) -0.046(2)
O11 0.077(3) 0.062(3) 0.061(2) -0.0124(19) 0.000(2) -0.035(2)
O8 0.136(5) 0.087(3) 0.083(4) -0.009(3) 0.040(3) -0.071(3)
O10 0.058(2) 0.064(2) 0.049(2) -0.0043(17) 0.0102(16) -0.0349(18)
O6 0.0448(18) 0.077(3) 0.049(2) -0.0030(18) 0.0117(15) -0.0303(18)
C4 0.056(3) 0.078(4) 0.040(3) -0.008(2) 0.000(2) -0.031(3)
O5 0.056(2) 0.091(3) 0.0403(18) -0.0105(18) -0.0084(15) -0.0345(19)
O12 0.097(3) 0.072(3) 0.057(3) -0.009(2) 0.001(2) -0.041(3)
C7 0.043(2) 0.092(4) 0.043(3) -0.003(3) 0.000(2) -0.031(3)
O1 0.079(3) 0.146(5) 0.040(2) 0.018(2) -0.0194(19) -0.078(3)
C24 0.067(3) 0.068(4) 0.036(2) -0.008(2) 0.006(2) -0.030(3)
C17 0.058(3) 0.076(4) 0.030(2) -0.008(2) 0.006(2) -0.033(3)
C3 0.044(2) 0.075(3) 0.028(2) -0.001(2) -0.0003(17) -0.031(2)
C15 0.048(2) 0.074(3) 0.031(2) -0.008(2) 0.0047(18) -0.031(2)
C44 0.062(3) 0.086(4) 0.044(3) -0.005(3) -0.003(2) -0.042(3)
C38 0.048(2) 0.066(3) 0.035(2) -0.009(2) 0.0059(19) -0.029(2)
C2 0.043(2) 0.072(3) 0.031(2) -0.008(2) 0.0041(18) -0.029(2)
C39 0.042(2) 0.075(3) 0.042(2) -0.011(2) 0.0070(19) -0.032(2)
C33 0.044(2) 0.068(3) 0.037(2) -0.010(2) -0.0009(18) -0.028(2)
C41 0.048(3) 0.093(5) 0.061(3) 0.000(3) -0.002(2) -0.041(3)
C45 0.040(2) 0.064(3) 0.042(2) -0.008(2) -0.0010(18) -0.026(2)
C35 0.070(3) 0.071(4) 0.050(3) -0.009(3) -0.011(3) -0.034(3)
C36 0.082(4) 0.074(4) 0.047(3) -0.013(3) 0.001(3) -0.037(3)
C18 0.062(3) 0.081(4) 0.036(2) 0.001(2) 0.005(2) -0.035(3)
C23 0.057(3) 0.077(4) 0.043(3) -0.002(3) 0.010(2) -0.021(3)
C40 0.043(2) 0.062(3) 0.045(3) -0.003(2) 0.0002(19) -0.029(2)
C54 0.077(4) 0.063(4) 0.051(3) -0.008(3) 0.006(3) -0.036(3)
C14 0.060(3) 0.083(4) 0.039(3) -0.006(3) -0.003(2) -0.025(3)
C29 0.083(4) 0.119(6) 0.044(3) -0.008(3) -0.001(3) -0.064(4)
C55 0.083(4) 0.068(4) 0.049(3) 0.000(3) 0.005(3) -0.040(3)
C8 0.045(2) 0.085(4) 0.032(2) -0.004(2) 0.0025(19) -0.032(3)
C34 0.055(3) 0.068(3) 0.045(3) -0.006(2) -0.004(2) -0.032(2)
O9 0.085(3) 0.089(3) 0.063(3) -0.018(2) -0.022(2) -0.033(2)
C9 0.045(2) 0.079(4) 0.032(2) -0.005(2) 0.0035(18) -0.033(2)
O13 0.232(9) 0.153(7) 0.062(4) -0.009(4) -0.005(5) -0.113(7)
C5 0.060(3) 0.075(4) 0.046(3) -0.010(3) 0.001(2) -0.021(3)
C42 0.066(4) 0.135(7) 0.060(4) 0.009(4) -0.012(3) -0.063(4)
C37 0.066(3) 0.068(4) 0.046(3) -0.015(2) 0.005(2) -0.030(3)
C25 0.080(4) 0.078(4) 0.034(2) -0.009(2) 0.009(2) -0.040(3)
C59 0.073(4) 0.064(4) 0.068(4) -0.001(3) 0.005(3) -0.034(3)
C6 0.049(3) 0.092(4) 0.040(3) -0.003(3) 0.000(2) -0.021(3)
C58 0.081(5) 0.084(5) 0.095(6) 0.000(4) 0.015(4) -0.039(4)
C52 0.083(4) 0.091(4) 0.053(3) -0.029(3) 0.022(3) -0.054(3)
C28 0.124(7) 0.171(10) 0.059(4) -0.023(5) -0.002(4) -0.103(7)
C32 0.041(2) 0.062(3) 0.038(2) -0.009(2) 0.0070(18) -0.030(2)
C31 0.051(3) 0.082(4) 0.033(2) -0.008(2) 0.0019(19) -0.043(3)
C4AA 0.070(3) 0.064(3) 0.053(3) 0.000(3) 0.002(3) -0.033(3)
C13 0.080(4) 0.087(5) 0.049(3) -0.009(3) -0.002(3) -0.031(4)
C47 0.068(3) 0.066(4) 0.055(3) -0.008(3) 0.006(3) -0.035(3)
C60 0.072(3) 0.054(3) 0.057(3) -0.004(2) 0.002(3) -0.033(3)
C2AA 0.076(4) 0.072(4) 0.056(3) -0.002(3) 0.004(3) -0.026(3)
C12 0.108(6) 0.074(4) 0.067(4) -0.014(3) 0.004(4) -0.047(4)
C43 0.067(4) 0.114(6) 0.062(4) 0.003(4) -0.015(3) -0.054(4)
C0AA 0.072(4) 0.086(5) 0.079(5) 0.003(4) -0.005(3) -0.032(4)
C10 0.053(3) 0.076(4) 0.033(2) -0.006(2) 0.0008(19) -0.035(3)
C22 0.067(4) 0.123(7) 0.055(4) 0.004(4) 0.007(3) -0.022(4)
C11 0.072(4) 0.083(4) 0.047(3) -0.008(3) -0.002(3) -0.043(3)
C49 0.083(4) 0.077(4) 0.058(3) -0.005(3) -0.003(3) -0.041(4)
C57 0.085(5) 0.084(5) 0.097(6) 0.009(4) 0.006(4) -0.050(4)
C1AA 0.075(4) 0.078(5) 0.076(4) -0.003(3) 0.001(3) -0.031(3)
C30 0.068(3) 0.086(4) 0.031(2) -0.005(2) 0.004(2) -0.039(3)
C56 0.095(5) 0.074(4) 0.073(4) -0.001(3) 0.000(4) -0.051(4)
C48 0.071(3) 0.069(4) 0.050(3) -0.003(3) 0.003(3) -0.037(3)
C26 0.139(7) 0.108(6) 0.035(3) -0.020(3) 0.016(4) -0.078(5)
C16 0.052(3) 0.081(4) 0.036(2) -0.008(2) 0.001(2) -0.034(3)
C1 0.046(2) 0.079(4) 0.036(2) -0.009(2) 0.0053(19) -0.028(2)
C19 0.067(3) 0.108(5) 0.040(3) 0.002(3) 0.000(2) -0.040(4)
C27 0.142(8) 0.151(8) 0.052(4) -0.017(4) -0.002(4) -0.104(7)
C20 0.069(4) 0.158(9) 0.055(4) 0.014(5) -0.007(3) -0.040(5)
C21 0.062(4) 0.161(9) 0.068(5) 0.018(5) 0.003(3) -0.020(5)
O7B 0.078(6) 0.064(3) 0.067(3) -0.009(3) 0.026(4) -0.031(4)
C6B 0.071(9) 0.071(7) 0.090(9) -0.007(6) 0.016(8) -0.038(7)
C10B 0.146(17) 0.135(15) 0.090(8) 0.008(7) -0.014(9) -0.059(14)
N7B 0.116(8) 0.082(5) 0.110(6) -0.007(5) 0.001(6) -0.050(6)
C9B 0.17(3) 0.096(12) 0.15(2) 0.023(13) -0.04(2) -0.087(16)
C8B 0.143(16) 0.128(14) 0.085(7) 0.005(7) -0.002(8) -0.056(13)
O7A 0.078(6) 0.064(3) 0.067(3) -0.009(3) 0.026(4) -0.031(4)
C6A 0.082(9) 0.084(7) 0.080(8) -0.014(5) 0.033(7) -0.045(7)
C7A 0.146(17) 0.135(15) 0.090(8) 0.008(7) -0.014(9) -0.059(14)
N8A 0.116(8) 0.082(5) 0.110(6) -0.007(5) 0.001(6) -0.050(6)
C9A 0.17(2) 0.085(10) 0.16(2) 0.009(12) -0.029(19) -0.072(14)
C10A 0.143(16) 0.128(14) 0.085(7) 0.005(7) -0.002(8) -0.056(13)
O14B 0.094(11) 0.110(18) 0.11(2) 0.034(12) -0.038(9) -0.055(12)
O14A 0.059(7) 0.064(9) 0.077(9) 0.003(8) -0.014(5) -0.022(6)
N3A 0.098(10) 0.21(2) 0.169(16) -0.004(18) -0.047(12) -0.075(13)
C4A 0.16(3) 0.21(4) 0.171(17) -0.03(2) -0.073(18) -0.10(4)
C1A 0.065(7) 0.079(10) 0.097(9) -0.011(9) 0.000(6) -0.032(7)
C5A 0.082(11) 0.12(2) 0.24(3) 0.053(19) -0.057(13) -0.058(13)
C2A 0.065(9) 0.080(14) 0.089(9) -0.024(10) 0.003(7) -0.025(8)
N3B 0.104(12) 0.104(13) 0.142(13) -0.019(12) 0.023(11) -0.050(11)
C4B 0.15(4) 0.12(3) 0.111(15) 0.00(2) 0.01(2) -0.04(3)
C1B 0.090(11) 0.102(14) 0.115(12) -0.024(13) 0.001(9) -0.049(10)
C5B 0.093(17) 0.14(3) 0.23(4) 0.06(2) 0.002(17) -0.057(17)
C2B 0.10(2) 0.26(5) 0.136(17) -0.05(3) -0.027(16) -0.05(3)
C50 0.070(3) 0.098(4) 0.060(3) -0.030(3) -0.021(3) -0.029(3)
C51 0.16(2) 0.142(19) 0.29(4) -0.13(2) -0.17(2) 0.045(14)
C53 0.110(9) 0.19(3) 0.11(3) -0.01(2) -0.010(16) -0.107(14)

loop_
_atom_type_symbol
_atom_type_description
_atom_type_scat_dispersion_real
_atom_type_scat_dispersion_imag
_atom_type_scat_source
C C 0.0181 0.0091 'International Tables Vol C Tables 4.2.6.8 and 6.1.1.4'
H H 0.0000 0.0000 'International Tables Vol C Tables 4.2.6.8 and 6.1.1.4'
N N 0.0311 0.0180 'International Tables Vol C Tables 4.2.6.8 and 6.1.1.4'
O O 0.0492 0.0322 'International Tables Vol C Tables 4.2.6.8 and 6.1.1.4'
Yb Yb -7.2108 4.4329 'International Tables Vol C Tables 4.2.6.8 and 6.1.1.4'

loop_
_exptl_crystal_face_index_h
_exptl_crystal_face_index_k
_exptl_crystal_face_index_l
_exptl_crystal_face_perp_dist
0 0 1 0.0155
0 0 -1 0.0205
1 0 0 0.0276
-1 0 0 0.0506
0 1 0 0.0307
0 -1 0 0.0387

loop_
_geom_angle_atom_site_label_1
_geom_angle_atom_site_label_2
_geom_angle_atom_site_label_3
_geom_angle
_geom_angle_site_symmetry_1
_geom_angle_site_symmetry_3
O15 Yb1 Yb2 26.65(9) . .
O15 Yb1 O4 129.56(14) . .
O15 Yb1 O3 74.80(13) . .
O15 Yb1 O2 81.75(15) . .
O15 Yb1 O1 91.32(17) . .
O4 Yb1 Yb2 135.46(11) . .
O4 Yb1 O3 55.06(14) . .
O4 Yb1 O2 81.83(14) . .
O4 Yb1 O1 115.79(17) . .
O3 Yb1 Yb2 84.39(10) . .
O2 Yb1 Yb2 108.22(12) . .
O2 Yb1 O3 76.64(13) . .
O2 Yb1 O1 54.18(13) . .
O6 Yb1 Yb2 59.63(11) . .
O6 Yb1 O15 77.53(14) . .
O6 Yb1 O4 147.17(15) . .
O6 Yb1 O3 141.44(15) . .
O6 Yb1 O2 125.08(14) . .
O6 Yb1 O5 77.21(14) . .
O6 Yb1 O1 75.96(15) . .
O6 Yb1 O7B 80.3(8) . .
O5 Yb1 Yb2 67.54(11) . .
O5 Yb1 O15 89.75(15) . .
O5 Yb1 O4 84.03(14) . .
O5 Yb1 O3 76.35(14) . .
O5 Yb1 O2 152.95(14) . .
O5 Yb1 O1 152.25(14) . .
O5 Yb1 O7B 88.8(5) . .
O1 Yb1 Yb2 104.07(15) . .
O1 Yb1 O3 130.49(13) . .
O7B Yb1 Yb2 136.4(8) . .
O7B Yb1 O15 157.5(8) . .
O7B Yb1 O4 72.5(7) . .
O7B Yb1 O3 126.4(6) . .
O7B Yb1 O2 108.6(7) . .
O7B Yb1 O1 79.9(4) . .
O7A Yb1 Yb2 132.6(7) . .
O7A Yb1 O15 152.9(7) . .
O7A Yb1 O4 77.2(6) . .
O7A Yb1 O3 130.9(6) . .
O7A Yb1 O2 110.2(6) . .
O7A Yb1 O6 75.7(7) . .
O7A Yb1 O5 88.9(5) . .
O7A Yb1 O1 77.8(4) . .
O15 Yb2 Yb1 25.20(9) . .
O15 Yb2 O8 52.12(18) . .
O11 Yb2 Yb1 101.32(11) . .
O11 Yb2 O15 85.39(14) . .
O11 Yb2 O8 82.79(18) . .
O11 Yb2 O12 54.72(16) . .
O8 Yb2 Yb1 73.98(15) . .
O10 Yb2 Yb1 65.42(10) . .
O10 Yb2 O15 79.47(13) . .
O10 Yb2 O11 75.48(15) . .
O10 Yb2 O8 128.27(19) . .
O10 Yb2 O12 122.64(15) . .
O10 Yb2 O13 148.0(2) . .
O10 Yb2 O14A 74.0(9) . .
O12 Yb2 Yb1 143.34(13) . .
O12 Yb2 O15 118.29(16) . .
O12 Yb2 O8 75.56(19) . .
O9 Yb2 Yb1 58.62(13) . .
O9 Yb2 O15 80.55(15) . .
O9 Yb2 O11 153.05(18) . .
O9 Yb2 O8 105.81(19) . .
O9 Yb2 O10 79.39(17) . .
O9 Yb2 O12 151.76(18) . .
O9 Yb2 O13 76.1(2) . .
O9 Yb2 O14A 91.7(7) . .
O13 Yb2 Yb1 116.2(2) . .
O13 Yb2 O15 115.8(3) . .
O13 Yb2 O11 130.9(2) . .
O13 Yb2 O8 78.6(3) . .
O13 Yb2 O12 76.6(2) . .
O14B Yb2 Yb1 135.4(11) . .
O14B Yb2 O15 158.3(12) . .
O14B Yb2 O11 95.7(12) . .
O14B Yb2 O8 149.6(12) . .
O14B Yb2 O10 79.8(12) . .
O14B Yb2 O12 78.9(11) . .
O14B Yb2 O9 89.2(11) . .
O14B Yb2 O13 79.6(12) . .
O14A Yb2 Yb1 132.7(8) . .
O14A Yb2 O15 153.3(9) . .
O14A Yb2 O11 90.6(8) . .
O14A Yb2 O8 153.3(8) . .
O14A Yb2 O12 79.5(7) . .
O14A Yb2 O13 86.5(10) . .
Yb1 O15 Yb2 128.15(15) . .
C52 O15 Yb1 126.7(4) . .
C52 O15 Yb2 94.4(4) . .
C16 O4 Yb1 92.1(3) . .
C16 O3 Yb1 89.8(3) . .
O11 C46 C47 119.9(6) . .
O12 C46 O11 121.9(6) . .
O12 C46 C47 118.0(6) . .
C1 O2 Yb1 93.2(3) . .
C46 O11 Yb2 92.3(4) . .
C52 O8 Yb2 94.0(4) . .
C31 O10 Yb2 138.2(3) . .
C31 O6 Yb1 148.6(4) . .
C3 C4 H4 119.7 . .
C3 C4 C5 120.6(5) . .
C5 C4 H4 119.7 . .
C50 O5 Yb1 134.6(4) . .
C46 O12 Yb2 90.5(4) . .
C8 C7 H7 119.6 . .
C6 C7 H7 119.6 . .
C6 C7 C8 120.7(5) . .
C1 O1 Yb1 92.3(3) . .
C17 C24 H24 107.7 2_566 .
C23 C24 H24 107.7 . .
C23 C24 C17 112.6(5) . 2_566
C23 C24 C25 107.8(5) . .
C25 C24 H24 107.7 . .
C25 C24 C17 113.1(5) . 2_566
C18 C17 C24 110.0(5) . 2_566
C18 C17 C30 107.5(5) . .
C18 C17 C16 110.1(4) . .
C30 C17 C24 110.5(5) . 2_566
C30 C17 C16 109.5(4) . .
C16 C17 C24 109.2(5) . 2_566
C4 C3 C2 124.1(4) . .
C4 C3 C8 119.4(5) . .
C8 C3 C2 116.5(4) . .
C14 C15 C2 123.2(5) . .
C14 C15 C10 119.9(6) . .
C10 C15 C2 116.9(5) . .
C45 C44 H44 120.6 . .
C45 C44 C43 118.8(5) . .
C43 C44 H44 120.6 . .
C33 C38 C39 118.5(4) . .
C37 C38 C39 121.1(5) . .
C37 C38 C33 120.4(5) . .
C3 C2 C9 110.4(4) . 2_565
C3 C2 C1 109.8(4) . .
C15 C2 C3 108.3(4) . .
C15 C2 C9 109.9(4) . 2_565
C15 C2 C1 108.6(5) . .
C1 C2 C9 109.7(4) . 2_565
C38 C39 H39 107.5 . .
C38 C39 C32 112.9(4) . 2_665
C40 C39 C38 108.4(4) . .
C40 C39 H39 107.5 . .
C40 C39 C32 112.6(4) . 2_665
C32 C39 H39 107.5 2_665 .
C38 C33 C34 119.5(5) . .
C38 C33 C32 116.1(4) . .
C34 C33 C32 124.3(4) . .
C40 C41 H41 120.2 . .
C42 C41 H41 120.2 . .
C42 C41 C40 119.5(5) . .
C44 C45 C40 121.3(4) . .
C44 C45 C32 123.5(4) . .
C40 C45 C32 115.0(4) . .
C36 C35 H35 120.2 . .
C34 C35 H35 120.2 . .
C34 C35 C36 119.6(5) . .
C35 C36 H36 120.2 . .
C37 C36 C35 119.7(5) . .
C37 C36 H36 120.2 . .
C23 C18 C17 117.2(5) . .
C19 C18 C17 124.9(5) . .
C19 C18 C23 117.9(6) . .
C18 C23 C24 117.7(5) . .
C22 C23 C24 120.9(6) . .
C22 C23 C18 121.4(6) . .
C41 C40 C39 120.6(5) . .
C45 C40 C39 119.7(4) . .
C45 C40 C41 119.7(5) . .
C55 C54 H54 107.5 . .
C55 C54 C4AA 108.3(5) . .
C55 C54 C47 113.1(6) . 2_655
C4AA C54 H54 107.5 . .
C4AA C54 C47 112.7(5) . 2_655
C47 C54 H54 107.5 2_655 .
C15 C14 H14 119.9 . .
C13 C14 C15 120.3(6) . .
C13 C14 H14 119.9 . .
C28 C29 H29 119.7 . .
C30 C29 H29 119.7 . .
C30 C29 C28 120.6(7) . .
C60 C55 C54 118.1(5) . .
C56 C55 C54 121.7(6) . .
C56 C55 C60 120.3(6) . .
C7 C8 C3 119.2(5) . .
C7 C8 C9 122.8(5) . .
C3 C8 C9 118.0(5) . .
C33 C34 H34 119.8 . .
C35 C34 C33 120.4(5) . .
C35 C34 H34 119.8 . .
C50 O9 Yb2 151.3(4) . .
C2 C9 H9 107.8 2_565 .
C8 C9 C2 112.6(5) . 2_565
C8 C9 H9 107.8 . .
C8 C9 C10 108.7(4) . .
C10 C9 C2 112.1(4) . 2_565
C10 C9 H9 107.8 . .
Yb2 O13 H13A 124.1 . .
Yb2 O13 H13B 126.4 . .
H13A O13 H13B 109.5 . .
C4 C5 H5 120.2 . .
C6 C5 C4 119.7(6) . .
C6 C5 H5 120.2 . .
C41 C42 H42 119.9 . .
C41 C42 C43 120.3(5) . .
C43 C42 H42 119.9 . .
C38 C37 C36 120.4(5) . .
C38 C37 H37 119.8 . .
C36 C37 H37 119.8 . .
C30 C25 C24 118.0(5) . .
C26 C25 C24 122.1(6) . .
C26 C25 C30 119.9(6) . .
C58 C59 H59 120.6 . .
C60 C59 H59 120.6 . .
C60 C59 C58 118.8(7) . .
C7 C6 C5 120.3(5) . .
C7 C6 H6 119.8 . .
C5 C6 H6 119.8 . .
C59 C58 H58 119.5 . .
C57 C58 C59 120.9(7) . .
C57 C58 H58 119.5 . .
O15 C52 H52 120.3 . .
O15 C52 C53 134.3(19) . .
O8 C52 O15 119.4(7) . .
O8 C52 H52 120.3 . .
O8 C52 C53 106.0(19) . .
C29 C28 H28 120.6 . .
C27 C28 C29 118.8(7) . .
C27 C28 H28 120.6 . .
C33 C32 C39 110.3(4) . 2_665
C33 C32 C45 107.8(4) . .
C33 C32 C31 110.6(4) . .
C45 C32 C39 109.6(4) . 2_665
C45 C32 C31 108.2(4) . .
C31 C32 C39 110.2(4) . 2_665
O10 C31 O6 125.7(5) . .
O10 C31 C32 116.9(4) . .
O6 C31 C32 117.4(5) . .
C2AA C4AA C54 120.7(6) . .
C2AA C4AA C48 122.2(6) . .
C48 C4AA C54 117.2(6) . .
C14 C13 H13 120.1 . .
C14 C13 C12 119.9(7) . .
C12 C13 H13 120.1 . .
C46 C47 C54 109.9(5) . 2_655
C60 C47 C46 108.0(5) . .
C60 C47 C54 110.4(5) . 2_655
C60 C47 C48 107.0(5) . .
C48 C47 C46 111.6(5) . .
C48 C47 C54 109.9(5) . 2_655
C55 C60 C47 116.7(5) . .
C59 C60 C55 120.4(6) . .
C59 C60 C47 122.9(5) . .
C4AA C2AA H2AA 120.7 . .
C4AA C2AA C1AA 118.6(7) . .
C1AA C2AA H2AA 120.7 . .
C13 C12 H12 120.1 . .
C13 C12 C11 119.8(7) . .
C11 C12 H12 120.1 . .
C44 C43 H43 119.8 . .
C42 C43 C44 120.3(6) . .
C42 C43 H43 119.8 . .
C49 C0AA H0AA 120.2 . .
C1AA C0AA H0AA 120.2 . .
C1AA C0AA C49 119.6(7) . .
C15 C10 C9 117.5(5) . .
C11 C10 C15 119.8(6) . .
C11 C10 C9 122.7(5) . .
C23 C22 H22 119.9 . .
C23 C22 C21 120.1(7) . .
C21 C22 H22 119.9 . .
C12 C11 H11 119.8 . .
C10 C11 C12 120.3(6) . .
C10 C11 H11 119.8 . .
C0AA C49 H49 120.0 . .
C0AA C49 C48 120.0(7) . .
C48 C49 H49 120.0 . .
C58 C57 H57 120.0 . .
C58 C57 C56 120.0(7) . .
C56 C57 H57 120.0 . .
C2AA C1AA H1AA 119.5 . .
C0AA C1AA C2AA 121.1(7) . .
C0AA C1AA H1AA 119.5 . .
C29 C30 C17 122.9(5) . .
C29 C30 C25 120.0(6) . .
C25 C30 C17 117.0(5) . .
C55 C56 C57 119.5(7) . .
C55 C56 H56 120.2 . .
C57 C56 H56 120.2 . .
C4AA C48 C47 118.1(6) . .
C4AA C48 C49 118.6(6) . .
C49 C48 C47 123.2(6) . .
C25 C26 H26 119.8 . .
C25 C26 C27 120.4(6) . .
C27 C26 H26 119.8 . .
O4 C16 C17 116.9(5) . .
O3 C16 O4 122.6(5) . .
O3 C16 C17 120.5(5) . .
O2 C1 C2 118.2(4) . .
O1 C1 O2 120.3(5) . .
O1 C1 C2 121.4(5) . .
C18 C19 H19 119.7 . .
C18 C19 C20 120.7(6) . .
C20 C19 H19 119.7 . .
C28 C27 C26 120.3(7) . .
C28 C27 H27 119.9 . .
C26 C27 H27 119.9 . .
C19 C20 H20 120.2 . .
C21 C20 C19 119.6(7) . .
C21 C20 H20 120.2 . .
C22 C21 H21 119.9 . .
C20 C21 C22 120.2(7) . .
C20 C21 H21 119.9 . .
C6B O7B Yb1 171.0(14) . .
O7B C6B C10B 126.9 . .
O7B C6B N7B 117.9 . .
N7B C6B C10B 115.2 . .
C6B C10B H10A 109.5 . .
C6B C10B H10B 109.5 . .
C6B C10B H10C 109.5 . .
H10A C10B H10B 109.5 . .
H10A C10B H10C 109.5 . .
H10B C10B H10C 109.5 . .
C6B N7B C9B 125.1 . .
C6B N7B C8B 116.7 . .
C9B N7B C8B 117.8 . .
N7B C9B H9BA 109.5 . .
N7B C9B H9BB 109.5 . .
N7B C9B H9BC 109.5 . .
H9BA C9B H9BB 109.5 . .
H9BA C9B H9BC 109.5 . .
H9BB C9B H9BC 109.5 . .
N7B C8B H8BA 109.5 . .
N7B C8B H8BB 109.5 . .
N7B C8B H8BC 109.5 . .
H8BA C8B H8BB 109.5 . .
H8BA C8B H8BC 109.5 . .
H8BB C8B H8BC 109.5 . .
C6A O7A Yb1 149.5(7) . .
O7A C6A C7A 126.8 . .
O7A C6A N8A 117.8 . .
N8A C6A C7A 115.4 . .
C6A C7A H7AA 109.5 . .
C6A C7A H7AB 109.5 . .
C6A C7A H7AC 109.5 . .
H7AA C7A H7AB 109.5 . .
H7AA C7A H7AC 109.5 . .
H7AB C7A H7AC 109.5 . .
C6A N8A C9A 125.0 . .
C6A N8A C10A 116.9 . .
C9A N8A C10A 117.7 . .
N8A C9A H9AA 109.5 . .
N8A C9A H9AB 109.5 . .
N8A C9A H9AC 109.5 . .
H9AA C9A H9AB 109.5 . .
H9AA C9A H9AC 109.5 . .
H9AB C9A H9AC 109.5 . .
N8A C10A H10D 109.5 . .
N8A C10A H10E 109.5 . .
N8A C10A H10F 109.5 . .
H10D C10A H10E 109.5 . .
H10D C10A H10F 109.5 . .
H10E C10A H10F 109.5 . .
C1B O14B Yb2 151(4) . .
C1A O14A Yb2 155(3) . .
C4A N3A C5A 122(3) . .
C1A N3A C4A 120(3) . .
C1A N3A C5A 117(3) . .
N3A C4A H4AA 109.5 . .
N3A C4A H4AB 109.5 . .
N3A C4A H4AC 109.5 . .
H4AA C4A H4AB 109.5 . .
H4AA C4A H4AC 109.5 . .
H4AB C4A H4AC 109.5 . .
O14A C1A N3A 120(3) . .
O14A C1A C2A 118(2) . .
N3A C1A C2A 122(3) . .
N3A C5A H5AA 109.5 . .
N3A C5A H5AB 109.5 . .
N3A C5A H5AC 109.5 . .
H5AA C5A H5AB 109.5 . .
H5AA C5A H5AC 109.5 . .
H5AB C5A H5AC 109.5 . .
C1A C2A H2AB 109.5 . .
C1A C2A H2AC 109.5 . .
C1A C2A H2AD 109.5 . .
H2AB C2A H2AC 109.5 . .
H2AB C2A H2AD 109.5 . .
H2AC C2A H2AD 109.5 . .
C4B N3B C5B 108(3) . .
C1B N3B C4B 120(3) . .
C1B N3B C5B 130(3) . .
N3B C4B H4BA 109.5 . .
N3B C4B H4BB 109.5 . .
N3B C4B H4BC 109.5 . .
H4BA C4B H4BB 109.5 . .
H4BA C4B H4BC 109.5 . .
H4BB C4B H4BC 109.5 . .
O14B C1B N3B 128(4) . .
O14B C1B C2B 105(3) . .
N3B C1B C2B 127(2) . .
N3B C5B H5BA 109.5 . .
N3B C5B H5BB 109.5 . .
N3B C5B H5BC 109.5 . .
H5BA C5B H5BB 109.5 . .
H5BA C5B H5BC 109.5 . .
H5BB C5B H5BC 109.5 . .
C1B C2B H2BA 109.5 . .
C1B C2B H2BB 109.5 . .
C1B C2B H2BC 109.5 . .
H2BA C2B H2BB 109.5 . .
H2BA C2B H2BC 109.5 . .
H2BB C2B H2BC 109.5 . .
O5 C50 O9 127.5(5) . .
O5 C50 H50 116.3 . .
O5 C50 C51 112.5(9) . .
O9 C50 H50 116.3 . .
O9 C50 C51 119.2(9) . .
C50 C51 H51A 109.5 . .
C50 C51 H51B 109.5 . .
C50 C51 H51C 109.5 . .
H51A C51 H51B 109.5 . .
H51A C51 H51C 109.5 . .
H51B C51 H51C 109.5 . .
C52 C53 H53A 109.5 . .
C52 C53 H53B 109.5 . .
C52 C53 H53C 109.5 . .
H53A C53 H53B 109.5 . .
H53A C53 H53C 109.5 . .
H53B C53 H53C 109.5 . .

loop_
_geom_bond_atom_site_label_1
_geom_bond_atom_site_label_2
_geom_bond_distance
_geom_bond_site_symmetry_2
Yb1 Yb2 4.2583(5) .
Yb1 O15 2.306(4) .
Yb1 O4 2.341(3) .
Yb1 O3 2.408(4) .
Yb1 O2 2.350(3) .
Yb1 O6 2.242(3) .
Yb1 O5 2.263(4) .
Yb1 O1 2.388(4) .
Yb1 O7B 2.305(10) .
Yb1 O7A 2.211(8) .
Yb2 O15 2.429(4) .
Yb2 O11 2.347(4) .
Yb2 O8 2.450(6) .
Yb2 O10 2.252(4) .
Yb2 O12 2.395(5) .
Yb2 O9 2.252(4) .
Yb2 O13 2.290(7) .
Yb2 O14B 2.250(14) .
Yb2 O14A 2.256(10) .
O15 C52 1.254(8) .
O4 C16 1.268(7) .
O3 C16 1.235(7) .
C46 O11 1.255(8) .
C46 O12 1.238(8) .
C46 C47 1.543(8) .
O2 C1 1.261(6) .
O8 C52 1.228(10) .
O10 C31 1.237(7) .
O6 C31 1.243(7) .
C4 H4 0.9500 .
C4 C3 1.369(8) .
C4 C5 1.410(8) .
O5 C50 1.220(8) .
C7 H7 0.9500 .
C7 C8 1.394(7) .
C7 C6 1.375(9) .
O1 C1 1.227(7) .
C24 H24 1.0000 .
C24 C17 1.615(8) 2_566
C24 C23 1.506(8) .
C24 C25 1.511(8) .
C17 C18 1.507(8) .
C17 C30 1.525(8) .
C17 C16 1.557(6) .
C3 C2 1.534(7) .
C3 C8 1.423(7) .
C15 C2 1.531(8) .
C15 C14 1.393(8) .
C15 C10 1.413(7) .
C44 H44 0.9500 .
C44 C45 1.381(8) .
C44 C43 1.415(8) .
C38 C39 1.520(7) .
C38 C33 1.391(7) .
C38 C37 1.381(7) .
C2 C9 1.628(6) 2_565
C2 C1 1.545(7) .
C39 H39 1.0000 .
C39 C40 1.500(7) .
C39 C32 1.630(8) 2_665
C33 C34 1.398(7) .
C33 C32 1.532(6) .
C41 H41 0.9500 .
C41 C40 1.411(7) .
C41 C42 1.389(9) .
C45 C40 1.395(7) .
C45 C32 1.538(6) .
C35 H35 0.9500 .
C35 C36 1.404(9) .
C35 C34 1.388(8) .
C36 H36 0.9500 .
C36 C37 1.392(9) .
C18 C23 1.409(8) .
C18 C19 1.405(8) .
C23 C22 1.390(9) .
C54 H54 1.0000 .
C54 C55 1.509(9) .
C54 C4AA 1.540(9) .
C54 C47 1.624(9) 2_655
C14 H14 0.9500 .
C14 C13 1.379(10) .
C29 H29 0.9500 .
C29 C28 1.423(10) .
C29 C30 1.372(9) .
C55 C60 1.426(9) .
C55 C56 1.389(9) .
C8 C9 1.486(7) .
C34 H34 0.9500 .
O9 C50 1.267(9) .
C9 H9 1.0000 .
C9 C10 1.514(8) .
O13 H13A 0.8701 .
O13 H13B 0.8700 .
C5 H5 0.9500 .
C5 C6 1.381(9) .
C42 H42 0.9500 .
C42 C43 1.398(9) .
C37 H37 0.9500 .
C25 C30 1.397(8) .
C25 C26 1.380(9) .
C59 H59 0.9500 .
C59 C58 1.425(10) .
C59 C60 1.382(9) .
C6 H6 0.9500 .
C58 H58 0.9500 .
C58 C57 1.385(12) .
C52 H52 0.9500 .
C52 C53 1.435(17) .
C28 H28 0.9500 .
C28 C27 1.379(12) .
C32 C31 1.559(6) .
C4AA C2AA 1.373(9) .
C4AA C48 1.395(9) .
C13 H13 0.9500 .
C13 C12 1.401(11) .
C47 C60 1.529(8) .
C47 C48 1.540(9) .
C2AA H2AA 0.9500 .
C2AA C1AA 1.402(11) .
C12 H12 0.9500 .
C12 C11 1.406(11) .
C43 H43 0.9500 .
C0AA H0AA 0.9500 .
C0AA C49 1.394(11) .
C0AA C1AA 1.390(11) .
C10 C11 1.367(9) .
C22 H22 0.9500 .
C22 C21 1.393(12) .
C11 H11 0.9500 .
C49 H49 0.9500 .
C49 C48 1.410(9) .
C57 H57 0.9500 .
C57 C56 1.412(11) .
C1AA H1AA 0.9500 .
C56 H56 0.9500 .
C26 H26 0.9500 .
C26 C27 1.402(12) .
C19 H19 0.9500 .
C19 C20 1.420(10) .
C27 H27 0.9500 .
C20 H20 0.9500 .
C20 C21 1.391(12) .
C21 H21 0.9500 .
O7B C6B 1.2107 .
C6B C10B 1.4644 .
C6B N7B 1.3740 .
C10B H10A 0.9800 .
C10B H10B 0.9800 .
C10B H10C 0.9800 .
N7B C9B 1.4410 .
N7B C8B 1.4960 .
C9B H9BA 0.9800 .
C9B H9BB 0.9800 .
C9B H9BC 0.9800 .
C8B H8BA 0.9800 .
C8B H8BB 0.9800 .
C8B H8BC 0.9800 .
O7A C6A 1.2127 .
C6A C7A 1.4632 .
C6A N8A 1.3728 .
C7A H7AA 0.9800 .
C7A H7AB 0.9800 .
C7A H7AC 0.9800 .
N8A C9A 1.4424 .
N8A C10A 1.4953 .
C9A H9AA 0.9800 .
C9A H9AB 0.9800 .
C9A H9AC 0.9800 .
C10A H10D 0.9800 .
C10A H10E 0.9800 .
C10A H10F 0.9800 .
O14B C1B 1.12(3) .
O14A C1A 1.23(3) .
N3A C4A 1.42(5) .
N3A C1A 1.37(3) .
N3A C5A 1.51(4) .
C4A H4AA 0.9800 .
C4A H4AB 0.9800 .
C4A H4AC 0.9800 .
C1A C2A 1.52(5) .
C5A H5AA 0.9800 .
C5A H5AB 0.9800 .
C5A H5AC 0.9800 .
C2A H2AB 0.9800 .
C2A H2AC 0.9800 .
C2A H2AD 0.9800 .
N3B C4B 1.43(6) .
N3B C1B 1.39(4) .
N3B C5B 1.58(4) .
C4B H4BA 0.9800 .
C4B H4BB 0.9800 .
C4B H4BC 0.9800 .
C1B C2B 1.68(5) .
C5B H5BA 0.9800 .
C5B H5BB 0.9800 .
C5B H5BC 0.9800 .
C2B H2BA 0.9800 .
C2B H2BB 0.9800 .
C2B H2BC 0.9800 .
C50 H50 0.9500 .
C50 C51 1.548(17) .
C51 H51A 0.9800 .
C51 H51B 0.9800 .
C51 H51C 0.9800 .
C53 H53A 0.9800 .
C53 H53B 0.9800 .
C53 H53C 0.9800 .

loop_
_geom_torsion_atom_site_label_1
_geom_torsion_atom_site_label_2
_geom_torsion_atom_site_label_3
_geom_torsion_atom_site_label_4
_geom_torsion
_geom_torsion_site_symmetry_1
_geom_torsion_site_symmetry_4
Yb1 O15 C52 O8 -147.7(5) . .
Yb1 O15 C52 C53 26(2) . .
Yb1 O4 C16 O3 -6.1(5) . .
Yb1 O4 C16 C17 173.1(4) . .
Yb1 O3 C16 O4 6.0(5) . .
Yb1 O3 C16 C17 -173.3(4) . .
Yb1 O2 C1 O1 0.6(7) . .
Yb1 O2 C1 C2 178.6(5) . .
Yb1 O6 C31 O10 -20.7(10) . .
Yb1 O6 C31 C32 160.1(5) . .
Yb1 O5 C50 O9 -8.2(13) . .
Yb1 O5 C50 C51 160.9(18) . .
Yb1 O1 C1 O2 -0.6(7) . .
Yb1 O1 C1 C2 -178.5(5) . .
Yb1 O7A C6A C7A 11(3) . .
Yb1 O7A C6A N8A -171(3) . .
Yb2 O15 C52 O8 -1.6(6) . .
Yb2 O15 C52 C53 172(2) . .
Yb2 O8 C52 O15 1.6(6) . .
Yb2 O8 C52 C53 -173.4(16) . .
Yb2 O10 C31 O6 -3.0(8) . .
Yb2 O10 C31 C32 176.3(3) . .
Yb2 O9 C50 O5 0.0(18) . .
Yb2 O9 C50 C51 -169(2) . .
Yb2 O14B C1B N3B -97(8) . .
Yb2 O14B C1B C2B 91(8) . .
Yb2 O14A C1A N3A 136(5) . .
Yb2 O14A C1A C2A -37(6) . .
C46 C47 C60 C55 -165.7(6) . .
C46 C47 C60 C59 15.7(9) . .
C46 C47 C48 C4AA 163.8(5) . .
C46 C47 C48 C49 -19.1(8) . .
O11 C46 O12 Yb2 -7.1(6) . .
O11 C46 C47 C54 16.3(8) . 2_655
O11 C46 C47 C60 -104.1(6) . .
O11 C46 C47 C48 138.5(6) . .
C4 C3 C2 C15 138.1(5) . .
C4 C3 C2 C9 -101.5(6) . 2_565
C4 C3 C2 C1 19.6(7) . .
C4 C3 C8 C7 -1.4(8) . .
C4 C3 C8 C9 177.8(5) . .
C4 C5 C6 C7 -3.5(10) . .
O12 C46 O11 Yb2 7.3(6) . .
O12 C46 C47 C54 -167.6(6) . 2_655
O12 C46 C47 C60 72.0(7) . .
O12 C46 C47 C48 -45.4(7) . .
C7 C8 C9 C2 99.7(6) . 2_565
C7 C8 C9 C10 -135.5(5) . .
C24 C17 C18 C23 75.1(7) 2_566 .
C24 C17 C18 C19 -102.7(7) 2_566 .
C24 C17 C30 C29 101.9(7) 2_566 .
C24 C17 C30 C25 -74.6(7) 2_566 .
C24 C17 C16 O4 -179.7(5) 2_566 .
C24 C17 C16 O3 -0.5(7) 2_566 .
C24 C23 C22 C21 -177.1(9) . .
C24 C25 C30 C17 -0.9(9) . .
C24 C25 C30 C29 -177.4(7) . .
C24 C25 C26 C27 179.1(8) . .
C17 C24 C23 C18 -81.5(7) 2_566 .
C17 C24 C23 C22 98.5(8) 2_566 .
C17 C24 C25 C30 81.4(7) 2_566 .
C17 C24 C25 C26 -98.3(8) 2_566 .
C17 C18 C23 C24 0.7(9) . .
C17 C18 C23 C22 -179.3(7) . .
C17 C18 C19 C20 178.6(7) . .
C3 C4 C5 C6 3.0(10) . .
C3 C2 C1 O2 54.9(7) . .
C3 C2 C1 O1 -127.2(6) . .
C3 C8 C9 C2 -79.5(6) . 2_565
C3 C8 C9 C10 45.3(6) . .
C15 C2 C1 O2 -63.4(6) . .
C15 C2 C1 O1 114.5(6) . .
C15 C14 C13 C12 -0.8(9) . .
C15 C10 C11 C12 -2.6(8) . .
C44 C45 C40 C39 -178.8(5) . .
C44 C45 C40 C41 1.0(9) . .
C44 C45 C32 C39 103.2(6) . 2_665
C44 C45 C32 C33 -136.7(6) . .
C44 C45 C32 C31 -17.0(7) . .
C38 C39 C40 C41 138.6(6) . .
C38 C39 C40 C45 -41.6(7) . .
C38 C33 C34 C35 -0.6(9) . .
C38 C33 C32 C39 72.0(5) . 2_665
C38 C33 C32 C45 -47.6(6) . .
C38 C33 C32 C31 -165.8(5) . .
C2 C3 C8 C7 180.0(5) . .
C2 C3 C8 C9 -0.8(7) . .
C2 C15 C14 C13 -179.6(5) . .
C2 C15 C10 C9 1.1(6) . .
C2 C15 C10 C11 -178.6(5) . .
C2 C9 C10 C15 79.5(5) 2_565 .
C2 C9 C10 C11 -100.9(6) 2_565 .
C39 C38 C33 C34 -179.2(5) . .
C39 C38 C33 C32 3.4(8) . .
C39 C38 C37 C36 179.9(6) . .
C39 C32 C31 O10 176.6(4) 2_665 .
C39 C32 C31 O6 -4.2(6) 2_665 .
C33 C38 C39 C40 41.1(7) . .
C33 C38 C39 C32 -84.4(6) . 2_665
C33 C38 C37 C36 0.9(10) . .
C33 C32 C31 O10 54.3(6) . .
C33 C32 C31 O6 -126.4(5) . .
C41 C42 C43 C44 -2.0(13) . .
C45 C44 C43 C42 3.3(12) . .
C45 C32 C31 O10 -63.6(5) . .
C45 C32 C31 O6 115.7(5) . .
C35 C36 C37 C38 -0.8(11) . .
C36 C35 C34 C33 0.6(10) . .
C18 C17 C30 C29 -138.1(7) . .
C18 C17 C30 C25 45.5(7) . .
C18 C17 C16 O4 59.4(6) . .
C18 C17 C16 O3 -121.4(6) . .
C18 C23 C22 C21 2.9(14) . .
C18 C19 C20 C21 -1.7(15) . .
C23 C24 C25 C30 -43.8(8) . .
C23 C24 C25 C26 136.5(7) . .
C23 C18 C19 C20 0.8(11) . .
C23 C22 C21 C20 -3.8(17) . .
C40 C41 C42 C43 0.1(13) . .
C40 C45 C32 C39 -73.0(5) . 2_665
C40 C45 C32 C33 47.1(6) . .
C40 C45 C32 C31 166.8(5) . .
C54 C55 C60 C59 180.0(6) . .
C54 C55 C60 C47 1.3(9) . .
C54 C55 C56 C57 -178.8(7) . .
C54 C4AA C2AA C1AA 179.3(6) . .
C54 C4AA C48 C47 -1.5(8) . .
C54 C4AA C48 C49 -178.8(5) . .
C54 C47 C60 C55 74.2(7) 2_655 .
C54 C47 C60 C59 -104.5(7) 2_655 .
C54 C47 C48 C4AA -74.0(7) 2_655 .
C54 C47 C48 C49 103.1(7) 2_655 .
C14 C15 C2 C3 -139.5(5) . .
C14 C15 C2 C9 99.7(5) . 2_565
C14 C15 C2 C1 -20.3(6) . .
C14 C15 C10 C9 -176.5(4) . .
C14 C15 C10 C11 3.9(7) . .
C14 C13 C12 C11 2.1(10) . .
C29 C28 C27 C26 3.0(17) . .
C55 C54 C4AA C2AA 136.9(6) . .
C55 C54 C4AA C48 -43.4(7) . .
C8 C7 C6 C5 1.5(10) . .
C8 C3 C2 C15 -43.4(6) . .
C8 C3 C2 C9 77.1(6) . 2_565
C8 C3 C2 C1 -161.8(5) . .
C8 C9 C10 C15 -45.6(6) . .
C8 C9 C10 C11 134.0(5) . .
C34 C33 C32 C39 -105.2(6) . 2_665
C34 C33 C32 C45 135.1(6) . .
C34 C33 C32 C31 16.9(7) . .
C34 C35 C36 C37 0.1(10) . .
C9 C2 C1 O2 176.4(5) 2_565 .
C9 C2 C1 O1 -5.7(8) 2_565 .
C9 C10 C11 C12 177.8(5) . .
C5 C4 C3 C2 178.0(5) . .
C5 C4 C3 C8 -0.5(9) . .
C42 C41 C40 C39 -179.8(7) . .
C42 C41 C40 C45 0.4(10) . .
C37 C38 C39 C40 -138.0(6) . .
C37 C38 C39 C32 96.5(6) . 2_665
C37 C38 C33 C34 -0.1(9) . .
C37 C38 C33 C32 -177.5(5) . .
C25 C24 C23 C18 44.0(8) . .
C25 C24 C23 C22 -136.0(7) . .
C25 C26 C27 C28 -2.1(16) . .
C59 C58 C57 C56 -1.7(14) . .
C6 C7 C8 C3 0.9(9) . .
C6 C7 C8 C9 -178.2(6) . .
C58 C59 C60 C55 -1.8(11) . .
C58 C59 C60 C47 176.9(7) . .
C58 C57 C56 C55 -0.5(13) . .
C28 C29 C30 C17 -177.7(8) . .
C28 C29 C30 C25 -1.3(13) . .
C32 C39 C40 C41 -95.7(6) 2_665 .
C32 C39 C40 C45 84.1(6) 2_665 .
C32 C33 C34 C35 176.6(6) . .
C32 C45 C40 C39 -2.5(7) . .
C32 C45 C40 C41 177.3(5) . .
C4AA C54 C55 C60 43.5(8) . .
C4AA C54 C55 C56 -136.1(7) . .
C4AA C2AA C1AA C0AA -0.2(11) . .
C13 C12 C11 C10 -0.4(10) . .
C47 C46 O11 Yb2 -176.8(5) . .
C47 C46 O12 Yb2 176.9(5) . .
C47 C54 C55 C60 -82.0(7) 2_655 .
C47 C54 C55 C56 98.3(8) 2_655 .
C47 C54 C4AA C2AA -97.3(7) 2_655 .
C47 C54 C4AA C48 82.4(7) 2_655 .
C60 C55 C56 C57 1.6(12) . .
C60 C59 C58 C57 2.8(13) . .
C60 C47 C48 C4AA 45.8(7) . .
C60 C47 C48 C49 -137.1(6) . .
C2AA C4AA C48 C47 178.2(6) . .
C2AA C4AA C48 C49 0.9(9) . .
C43 C44 C45 C40 -2.8(10) . .
C43 C44 C45 C32 -178.8(6) . .
C0AA C49 C48 C4AA -0.8(10) . .
C0AA C49 C48 C47 -177.9(6) . .
C10 C15 C2 C3 43.0(5) . .
C10 C15 C2 C9 -77.7(5) . 2_565
C10 C15 C2 C1 162.2(4) . .
C10 C15 C14 C13 -2.2(8) . .
C49 C0AA C1AA C2AA 0.3(12) . .
C1AA C0AA C49 C48 0.2(11) . .
C30 C17 C18 C23 -45.3(7) . .
C30 C17 C18 C19 136.9(6) . .
C30 C17 C16 O4 -58.6(7) . .
C30 C17 C16 O3 120.6(6) . .
C30 C29 C28 C27 -1.3(16) . .
C30 C25 C26 C27 -0.6(13) . .
C56 C55 C60 C59 -0.4(11) . .
C56 C55 C60 C47 -179.1(7) . .
C48 C4AA C2AA C1AA -0.4(10) . .
C48 C47 C60 C55 -45.4(7) . .
C48 C47 C60 C59 135.9(7) . .
C26 C25 C30 C17 178.9(7) . .
C26 C25 C30 C29 2.3(12) . .
C16 C17 C18 C23 -164.5(6) . .
C16 C17 C18 C19 17.7(9) . .
C16 C17 C30 C29 -18.5(9) . .
C16 C17 C30 C25 165.1(6) . .
C19 C18 C23 C24 178.6(6) . .
C19 C18 C23 C22 -1.4(11) . .
C19 C20 C21 C22 3.2(18) . .
O7B C6B N7B C9B -176.0 . .
O7B C6B N7B C8B -2.9 . .
C10B C6B N7B C9B 1.9 . .
C10B C6B N7B C8B 174.9 . .
O7A C6A N8A C9A -176.0 . .
O7A C6A N8A C10A -3.0 . .
C7A C6A N8A C9A 2.0 . .
C7A C6A N8A C10A 174.9 . .
C4A N3A C1A O14A 2(5) . .
C4A N3A C1A C2A 175(4) . .
C5A N3A C1A O14A 173(3) . .
C5A N3A C1A C2A -14(4) . .
C4B N3B C1B O14B 11(6) . .
C4B N3B C1B C2B -179(5) . .
C5B N3B C1B O14B 176(4) . .
C5B N3B C1B C2B -13(5) . .

loop_
_exptl_oxdiff_crystal_face_indexfrac_h
_exptl_oxdiff_crystal_face_indexfrac_k
_exptl_oxdiff_crystal_face_indexfrac_l
_exptl_oxdiff_crystal_face_x
_exptl_oxdiff_crystal_face_y
_exptl_oxdiff_crystal_face_z
0.0006 0.0011 1.0005 0.0509 -0.0622 -0.0094
-0.0006 -0.0011 -1.0005 -0.0509 0.0622 0.0094
0.9987 -0.0005 -0.0009 -0.0381 0.0031 -0.0960
-0.9987 0.0005 0.0009 0.0381 -0.0031 0.0960
0.0010 1.0010 -0.0006 0.0716 0.0591 0.0157
-0.0010 -1.0010 0.0006 -0.0716 -0.0591 -0.0157

loop_
_smtbx_masks_void_nr
_smtbx_masks_void_average_x
_smtbx_masks_void_average_y
_smtbx_masks_void_average_z
_smtbx_masks_void_volume
_smtbx_masks_void_count_electrons
1 -0.393 -0.319 -0.586 2521.5 449.8
